data_7050569
loop_
_publ_author_name
'Patra, Goutam Kumar'
'Goldberg, Israel'

_publ_section_title
;
 The synthesis and characterization of a series of bis-bidentate Schiff
 base ligands and their coordination complexes with silver(i),
 copper(i) and zinc(ii) d10 metal ionsElectronic supplementary
 information (ESI) available: Views of the crystal structures of
 ligands of 1, 2 and 3. See http://www.rsc.org/suppdata/nj/b3/b301632c/
;
_journal_issue 7
_journal_name_full 'New Journal of Chemistry'
_journal_page_first 1124
_journal_paper_doi 10.1039/b301632c
_journal_volume 27
_journal_year 2003
_chemical_formula_moiety 'C26 H18 N4 . 2(C H Cl3)'
_chemical_formula_sum 'C28 H20 Cl6 N4'
_chemical_formula_weight 625.18
_space_group_IT_number 2
_symmetry_cell_setting triclinic
_symmetry_space_group_name_Hall '-P 1'
_symmetry_space_group_name_H-M 'P -1'
_atom_sites_solution_hydrogens geom
_atom_sites_solution_primary direct
_atom_sites_solution_secondary difmap
_audit_creation_method SHELXL-97
_cell_angle_alpha 70.9570(9)
_cell_angle_beta 77.6140(9)
_cell_angle_gamma 84.1600(15)
_cell_formula_units_Z 1
_cell_length_a 6.23400(10)
_cell_length_b 9.3440(2)
_cell_length_c 12.6120(3)
_cell_measurement_reflns_used 2712
_cell_measurement_temperature 110(2)
_cell_measurement_theta_max 28.17
_cell_measurement_theta_min 3.30
_cell_volume 677.89(2)
_computing_cell_refinement Denzo
_computing_data_collection 'Collect, Nonius B.V.'
_computing_data_reduction Denzo
_computing_structure_refinement 'SHELXL-97 (Sheldrick, 1997)'
_computing_structure_solution SIR-92
_diffrn_ambient_temperature 110(2)
_diffrn_detector_area_resol_mean '56 microns'
_diffrn_measured_fraction_theta_full 0.948
_diffrn_measured_fraction_theta_max 0.948
_diffrn_measurement_device_type 'Nonius KappaCCD'
_diffrn_measurement_method '1 deg. Phi & Omega scans'
_diffrn_radiation_monochromator graphite
_diffrn_radiation_source 'fine-focus sealed tube'
_diffrn_radiation_type MoK\a
_diffrn_radiation_wavelength 0.71073
_diffrn_reflns_av_R_equivalents 0.0000
_diffrn_reflns_av_sigmaI/netI 0.0410
_diffrn_reflns_limit_h_max 8
_diffrn_reflns_limit_h_min 0
_diffrn_reflns_limit_k_max 12
_diffrn_reflns_limit_k_min -11
_diffrn_reflns_limit_l_max 16
_diffrn_reflns_limit_l_min -15
_diffrn_reflns_number 3162
_diffrn_reflns_theta_full 28.17
_diffrn_reflns_theta_max 28.17
_diffrn_reflns_theta_min 3.30
_exptl_absorpt_coefficient_mu 0.661
_exptl_absorpt_correction_T_max 0.9368
_exptl_absorpt_correction_T_min 0.7552
_exptl_absorpt_correction_type multi-scan
_exptl_crystal_colour yellow
_exptl_crystal_density_diffrn 1.531
_exptl_crystal_density_method 'not measured'
_exptl_crystal_description rods
_exptl_crystal_F_000 318
_exptl_crystal_size_max 0.45
_exptl_crystal_size_mid 0.20
_exptl_crystal_size_min 0.10
_refine_diff_density_max 0.321
_refine_diff_density_min -0.333
_refine_diff_density_rms 0.055
_refine_ls_extinction_method none
_refine_ls_goodness_of_fit_ref 1.032
_refine_ls_hydrogen_treatment constr
_refine_ls_matrix_type full
_refine_ls_number_parameters 172
_refine_ls_number_reflns 3162
_refine_ls_number_restraints 0
_refine_ls_restrained_S_all 1.032
_refine_ls_R_factor_all 0.0397
_refine_ls_R_factor_gt 0.0313
_refine_ls_shift/su_max 0.002
_refine_ls_shift/su_mean 0.000
_refine_ls_structure_factor_coef Fsqd
_refine_ls_weighting_details 'calc w=1/[\s^2^(Fo^2^)+(0.0196P)^2^+0.3897P] where P=(Fo^2^+2Fc^2^)/3'
_refine_ls_weighting_scheme calc
_refine_ls_wR_factor_gt 0.0739
_refine_ls_wR_factor_ref 0.0784
_reflns_number_gt 2712
_reflns_number_total 3162
_reflns_threshold_expression >2sigma(I)
_cod_data_source_file b301632c.txt
_cod_data_source_block Ligand-3
_cod_original_sg_symbol_H-M P-1
_cod_database_code 7050569

loop_
_symmetry_equiv_pos_as_xyz
'x, y, z'
'-x, -y, -z'

loop_
_atom_site_label
_atom_site_type_symbol
_atom_site_fract_x
_atom_site_fract_y
_atom_site_fract_z
_atom_site_U_iso_or_equiv
_atom_site_adp_type
_atom_site_occupancy
_atom_site_symmetry_multiplicity
_atom_site_calc_flag
_atom_site_refinement_flags
_atom_site_disorder_assembly
_atom_site_disorder_group
Cl1 Cl 0.48844(7) -0.35172(5) 0.29672(4) 0.03013(12) Uani 1 1 d . . .
Cl2 Cl 0.85229(6) -0.34823(5) 0.40607(4) 0.02757(11) Uani 1 1 d . . .
Cl3 Cl 0.41822(7) -0.23591(5) 0.48915(4) 0.03290(12) Uani 1 1 d . . .
N1 N 0.70500(18) 0.09804(13) 0.22539(10) 0.0144(2) Uani 1 1 d . . .
C2 C 0.8573(2) 0.17248(16) 0.24992(12) 0.0138(3) Uani 1 1 d . . .
C3 C 0.9814(2) 0.08953(17) 0.33323(12) 0.0171(3) Uani 1 1 d . . .
H3 H 0.9569 -0.0151 0.3712 0.020 Uiso 1 1 calc R . .
C5 C 1.1747(2) 0.31479(17) 0.30442(13) 0.0195(3) Uani 1 1 d . . .
H5 H 1.2814 0.3623 0.3240 0.023 Uiso 1 1 calc R . .
C4 C 1.1373(2) 0.15939(17) 0.35958(13) 0.0190(3) Uani 1 1 d . . .
H4 H 1.2204 0.1025 0.4154 0.023 Uiso 1 1 calc R . .
C6 C 1.0577(2) 0.39782(17) 0.22256(13) 0.0183(3) Uani 1 1 d . . .
H6 H 1.0847 0.5024 0.1855 0.022 Uiso 1 1 calc R . .
C7 C 0.8971(2) 0.32882(16) 0.19282(12) 0.0148(3) Uani 1 1 d . . .
C8 C 0.7760(2) 0.40717(16) 0.10628(13) 0.0173(3) Uani 1 1 d . . .
H8 H 0.7960 0.5120 0.0670 0.021 Uiso 1 1 calc R . .
C9 C 0.6306(2) 0.33029(16) 0.08022(13) 0.0166(3) Uani 1 1 d . . .
H9 H 0.5525 0.3799 0.0205 0.020 Uiso 1 1 calc R . .
C10 C 0.5975(2) 0.17540(15) 0.14337(12) 0.0139(3) Uani 1 1 d . . .
C11 C 0.4370(2) 0.09025(16) 0.11981(12) 0.0154(3) Uani 1 1 d . . .
H11 H 0.4228 -0.0148 0.1600 0.018 Uiso 1 1 calc R . .
N12 N 0.31665(18) 0.15512(13) 0.04622(10) 0.0151(2) Uani 1 1 d . . .
C13 C 0.1596(2) 0.07097(16) 0.02697(12) 0.0134(3) Uani 1 1 d . . .
C14 C 0.0947(2) -0.07487(16) 0.09507(12) 0.0162(3) Uani 1 1 d . . .
H14 H 0.1579 -0.1263 0.1601 0.019 Uiso 1 1 calc R . .
C15 C -0.0620(2) -0.14404(16) 0.06730(12) 0.0156(3) Uani 1 1 d . . .
H15 H -0.1040 -0.2435 0.1135 0.019 Uiso 1 1 calc R . .
C16 C 0.6069(2) -0.25400(17) 0.36797(13) 0.0205(3) Uani 1 1 d . . .
H16 H 0.6430 -0.1502 0.3144 0.025 Uiso 1 1 calc R . .

loop_
_atom_site_aniso_label
_atom_site_aniso_U_11
_atom_site_aniso_U_22
_atom_site_aniso_U_33
_atom_site_aniso_U_23
_atom_site_aniso_U_13
_atom_site_aniso_U_12
Cl1 0.0346(2) 0.0259(2) 0.0331(2) -0.00723(17) -0.01182(17) -0.01080(16)
Cl2 0.0239(2) 0.0272(2) 0.0308(2) -0.00690(17) -0.00927(15) 0.00377(15)
Cl3 0.0300(2) 0.0354(2) 0.0297(2) -0.01033(19) -0.00095(16) 0.00499(17)
N1 0.0129(5) 0.0144(6) 0.0165(6) -0.0050(5) -0.0030(4) -0.0025(4)
C2 0.0118(6) 0.0152(7) 0.0151(7) -0.0063(5) -0.0011(5) -0.0018(5)
C3 0.0188(7) 0.0159(7) 0.0154(7) -0.0027(6) -0.0035(5) -0.0026(5)
C5 0.0174(7) 0.0232(8) 0.0219(8) -0.0105(6) -0.0049(6) -0.0047(6)
C4 0.0183(7) 0.0233(8) 0.0164(7) -0.0056(6) -0.0061(5) -0.0016(6)
C6 0.0195(7) 0.0157(7) 0.0216(8) -0.0067(6) -0.0047(6) -0.0039(5)
C7 0.0139(6) 0.0147(7) 0.0168(7) -0.0067(6) -0.0023(5) -0.0011(5)
C8 0.0177(7) 0.0122(7) 0.0217(8) -0.0036(6) -0.0052(5) -0.0019(5)
C9 0.0163(7) 0.0142(7) 0.0197(7) -0.0039(6) -0.0069(5) 0.0001(5)
C10 0.0128(6) 0.0135(7) 0.0168(7) -0.0062(5) -0.0031(5) -0.0006(5)
C11 0.0130(6) 0.0138(7) 0.0201(7) -0.0059(6) -0.0032(5) -0.0020(5)
N12 0.0131(6) 0.0158(6) 0.0178(6) -0.0070(5) -0.0023(4) -0.0029(4)
C13 0.0104(6) 0.0147(7) 0.0166(7) -0.0071(5) -0.0020(5) -0.0010(5)
C14 0.0154(7) 0.0167(7) 0.0170(7) -0.0037(6) -0.0064(5) -0.0012(5)
C15 0.0161(7) 0.0129(6) 0.0173(7) -0.0037(5) -0.0029(5) -0.0021(5)
C16 0.0223(7) 0.0168(7) 0.0218(8) -0.0029(6) -0.0065(6) -0.0026(6)

loop_
_atom_type_symbol
_atom_type_description
_atom_type_scat_dispersion_real
_atom_type_scat_dispersion_imag
_atom_type_scat_source
C C 0.0033 0.0016 'International Tables Vol C Tables 4.2.6.8 and 6.1.1.4'
H H 0.0000 0.0000 'International Tables Vol C Tables 4.2.6.8 and 6.1.1.4'
Cl Cl 0.1484 0.1585 'International Tables Vol C Tables 4.2.6.8 and 6.1.1.4'
N N 0.0061 0.0033 'International Tables Vol C Tables 4.2.6.8 and 6.1.1.4'

loop_
_geom_angle_atom_site_label_1
_geom_angle_atom_site_label_2
_geom_angle_atom_site_label_3
_geom_angle
_geom_angle_site_symmetry_1
_geom_angle_site_symmetry_3
_geom_angle_publ_flag
C10 N1 C2 117.85(12) . . ?
N1 C2 C3 118.52(12) . . ?
N1 C2 C7 122.24(12) . . ?
C3 C2 C7 119.23(12) . . ?
C4 C3 C2 120.41(13) . . ?
C4 C3 H3 119.8 . . ?
C2 C3 H3 119.8 . . ?
C6 C5 C4 120.34(13) . . ?
C6 C5 H5 119.8 . . ?
C4 C5 H5 119.8 . . ?
C3 C4 C5 120.49(13) . . ?
C3 C4 H4 119.8 . . ?
C5 C4 H4 119.8 . . ?
C5 C6 C7 120.53(14) . . ?
C5 C6 H6 119.7 . . ?
C7 C6 H6 119.7 . . ?
C6 C7 C8 123.24(13) . . ?
C6 C7 C2 119.00(13) . . ?
C8 C7 C2 117.75(12) . . ?
C9 C8 C7 119.29(13) . . ?
C9 C8 H8 120.4 . . ?
C7 C8 H8 120.4 . . ?
C8 C9 C10 119.16(13) . . ?
C8 C9 H9 120.4 . . ?
C10 C9 H9 120.4 . . ?
N1 C10 C9 123.66(13) . . ?
N1 C10 C11 115.75(12) . . ?
C9 C10 C11 120.59(12) . . ?
N12 C11 C10 121.15(13) . . ?
N12 C11 H11 119.4 . . ?
C10 C11 H11 119.4 . . ?
C11 N12 C13 119.99(12) . . ?
C15 C13 C14 118.72(12) 2 . ?
C15 C13 N12 115.72(12) 2 . ?
C14 C13 N12 125.55(13) . . ?
C15 C14 C13 119.79(13) . . ?
C15 C14 H14 120.1 . . ?
C13 C14 H14 120.1 . . ?
C14 C15 C13 121.49(13) . 2 ?
C14 C15 H15 119.3 . . ?
C13 C15 H15 119.3 2 . ?
Cl3 C16 Cl2 111.01(8) . . ?
Cl3 C16 Cl1 110.28(8) . . ?
Cl2 C16 Cl1 110.38(8) . . ?
Cl3 C16 H16 108.4 . . ?
Cl2 C16 H16 108.4 . . ?
Cl1 C16 H16 108.4 . . ?

loop_
_geom_bond_atom_site_label_1
_geom_bond_atom_site_label_2
_geom_bond_distance
_geom_bond_site_symmetry_2
_geom_bond_publ_flag
Cl1 C16 1.7731(16) . ?
Cl2 C16 1.7640(15) . ?
Cl3 C16 1.7620(16) . ?
N1 C10 1.3240(18) . ?
N1 C2 1.3717(17) . ?
C2 C3 1.4137(19) . ?
C2 C7 1.4230(19) . ?
C3 C4 1.375(2) . ?
C3 H3 0.9500 . ?
C5 C6 1.373(2) . ?
C5 C4 1.410(2) . ?
C5 H5 0.9500 . ?
C4 H4 0.9500 . ?
C6 C7 1.4176(19) . ?
C6 H6 0.9500 . ?
C7 C8 1.420(2) . ?
C8 C9 1.364(2) . ?
C8 H8 0.9500 . ?
C9 C10 1.4177(19) . ?
C9 H9 0.9500 . ?
C10 C11 1.4714(18) . ?
C11 N12 1.2773(18) . ?
C11 H11 0.9500 . ?
N12 C13 1.4208(17) . ?
C13 C15 1.3948(19) 2 ?
C13 C14 1.399(2) . ?
C14 C15 1.3848(19) . ?
C14 H14 0.9500 . ?
C15 C13 1.3948(19) 2 ?
C15 H15 0.9500 . ?
C16 H16 1.0000 . ?

loop_
_geom_torsion_atom_site_label_1
_geom_torsion_atom_site_label_2
_geom_torsion_atom_site_label_3
_geom_torsion_atom_site_label_4
_geom_torsion
_geom_torsion_site_symmetry_1
_geom_torsion_site_symmetry_2
_geom_torsion_site_symmetry_3
_geom_torsion_site_symmetry_4
_geom_torsion_publ_flag
C10 N1 C2 C3 -176.84(13) . . . . ?
C10 N1 C2 C7 1.9(2) . . . . ?
N1 C2 C3 C4 179.35(13) . . . . ?
C7 C2 C3 C4 0.6(2) . . . . ?
C2 C3 C4 C5 0.4(2) . . . . ?
C6 C5 C4 C3 -0.9(2) . . . . ?
C4 C5 C6 C7 0.4(2) . . . . ?
C5 C6 C7 C8 -177.81(14) . . . . ?
C5 C6 C7 C2 0.6(2) . . . . ?
N1 C2 C7 C6 -179.78(13) . . . . ?
C3 C2 C7 C6 -1.1(2) . . . . ?
N1 C2 C7 C8 -1.3(2) . . . . ?
C3 C2 C7 C8 177.42(13) . . . . ?
C6 C7 C8 C9 177.46(14) . . . . ?
C2 C7 C8 C9 -1.0(2) . . . . ?
C7 C8 C9 C10 2.5(2) . . . . ?
C2 N1 C10 C9 -0.2(2) . . . . ?
C2 N1 C10 C11 179.61(12) . . . . ?
C8 C9 C10 N1 -2.0(2) . . . . ?
C8 C9 C10 C11 178.17(13) . . . . ?
N1 C10 C11 N12 176.71(13) . . . . ?
C9 C10 C11 N12 -3.4(2) . . . . ?
C10 C11 N12 C13 -178.60(12) . . . . ?
C11 N12 C13 C15 -169.84(13) . . . 2 ?
C11 N12 C13 C14 11.4(2) . . . . ?
C15 C13 C14 C15 0.7(2) 2 . . . ?
N12 C13 C14 C15 179.45(13) . . . . ?
C13 C14 C15 C13 -0.7(2) . . . 2 ?
